data_7244169
loop_
_publ_author_name
'Bi, Hao-Xue'
'Yin, Xiao-Yu'
'Zhang, Xiu-Juan'
'Ma, Yuan-Yuan'
'Han, Zhan-Gang'

_publ_section_title
;
 Efficient visible-light-driven reduction of hexavalent chromium catalyzed
 by conjugated organic species modified hourglass-type phosphomolybdate
 hybrids
;
_journal_issue 5
_journal_name_full CrystEngComm
_journal_page_first 1002
_journal_page_last 1009
_journal_paper_doi 10.1039/D1CE01467F
_journal_volume 24
_journal_year 2022
_chemical_formula_moiety 'Co2 Mo12 Na2 O66 P8, 2(C12 H13 N2), 2(C20 H18 N2), 4(O)'
_chemical_formula_sum 'C64 H62 Co2 Mo12 N8 Na2 O70 P8'
_chemical_formula_weight 3626.09
_space_group_crystal_system triclinic
_space_group_IT_number 2
_space_group_name_Hall '-P 1'
_space_group_name_H-M_alt 'P -1'
_atom_sites_solution_hydrogens mixed
_audit_creation_date 2020-10-15
_audit_creation_method
;
Olex2 1.2
(compiled 2018.05.29 svn.r3508 for OlexSys, GUI svn.r5506)
;
_audit_update_record
;
2021-04-09 deposited with the CCDC.	2021-12-15 downloaded from the CCDC.
;
_cell_angle_alpha 105.9222(13)
_cell_angle_beta 99.3799(14)
_cell_angle_gamma 92.0586(15)
_cell_formula_units_Z 1
_cell_length_a 11.8560(10)
_cell_length_b 14.0079(12)
_cell_length_c 16.8886(14)
_cell_measurement_reflns_used 4147
_cell_measurement_temperature 296(2)
_cell_measurement_theta_max 25.00
_cell_measurement_theta_min 2.34
_cell_volume 2651.5(4)
_computing_cell_refinement 'SAINT v7.68A (Bruker, 2009)'
_computing_data_reduction 'SAINT v7.68A (Bruker, 2009)'
_computing_molecular_graphics 'Olex2 (Dolomanov et al., 2009)'
_computing_publication_material 'Olex2 (Dolomanov et al., 2009)'
_computing_structure_refinement 'ShelXL (Sheldrick, 2015)'
_diffrn_ambient_temperature 296.15
_diffrn_measured_fraction_theta_full 0.990
_diffrn_measured_fraction_theta_max 0.990
_diffrn_measurement_device_type 'Bruker APEX-II CCD'
_diffrn_measurement_method '\f and \w scans'
_diffrn_radiation_type MoK\a
_diffrn_radiation_wavelength 0.71073
_diffrn_reflns_av_R_equivalents 0.0238
_diffrn_reflns_av_unetI/netI 0.0531
_diffrn_reflns_Laue_measured_fraction_full 0.990
_diffrn_reflns_Laue_measured_fraction_max 0.990
_diffrn_reflns_limit_h_max 13
_diffrn_reflns_limit_h_min -14
_diffrn_reflns_limit_k_max 16
_diffrn_reflns_limit_k_min -12
_diffrn_reflns_limit_l_max 20
_diffrn_reflns_limit_l_min -20
_diffrn_reflns_number 13390
_diffrn_reflns_point_group_measured_fraction_full 0.990
_diffrn_reflns_point_group_measured_fraction_max 0.990
_diffrn_reflns_theta_full 25.027
_diffrn_reflns_theta_max 25.027
_diffrn_reflns_theta_min 1.275
_diffrn_standards_number 0
_exptl_absorpt_coefficient_mu 1.914
_exptl_absorpt_correction_T_max 0.7452
_exptl_absorpt_correction_T_min 0.6787
_exptl_absorpt_correction_type none
_exptl_absorpt_process_details
;
SADABS-2008/1 (Bruker,2008) was used for absorption correction.
wR2(int) was 0.0476 before and 0.0324 after correction.
The Ratio of minimum to maximum transmission is 0.9108.
The \l/2 correction factor is 0.0015.
;
_exptl_crystal_colour brown
_exptl_crystal_density_diffrn 2.271
_exptl_crystal_description block
_exptl_crystal_F_000 1762
_exptl_crystal_size_max 0.2
_exptl_crystal_size_mid 0.18
_exptl_crystal_size_min 0.16
_refine_diff_density_max 2.246
_refine_diff_density_min -0.893
_refine_diff_density_rms 0.175
_refine_ls_extinction_method none
_refine_ls_goodness_of_fit_ref 1.022
_refine_ls_hydrogen_treatment constr
_refine_ls_matrix_type full
_refine_ls_number_parameters 744
_refine_ls_number_reflns 9277
_refine_ls_number_restraints 750
_refine_ls_restrained_S_all 0.992
_refine_ls_R_factor_all 0.0659
_refine_ls_R_factor_gt 0.0466
_refine_ls_shift/su_max 0.001
_refine_ls_shift/su_mean 0.000
_refine_ls_structure_factor_coef Fsqd
_refine_ls_weighting_details 'w=1/[\s^2^(Fo^2^)+(0.0713P)^2^+15.6470P] where P=(Fo^2^+2Fc^2^)/3'
_refine_ls_weighting_scheme calc
_refine_ls_wR_factor_gt 0.1248
_refine_ls_wR_factor_ref 0.1385
_reflns_Friedel_coverage 0.000
_reflns_number_gt 7221
_reflns_number_total 9277
_reflns_threshold_expression 'I > 2\s(I)'
_cod_data_source_file d1ce01467f2.cif
_cod_data_source_block 1_CCDC2
_cod_depositor_comments 'Adding full bibliography for 7244167--7244170.cif.'
_cod_database_code 7244169
_shelx_shelxl_version_number 2018/3
_shelx_space_group_comment
;
The symmetry employed for this shelxl refinement is uniquely defined
by the following loop, which should always be used as a source of
symmetry information in preference to the above space-group names.
They are only intended as comments.
;
_shelx_estimated_absorpt_t_max 0.749
_shelx_estimated_absorpt_t_min 0.701
_olex2_refinement_description
;
1. Fixed Uiso
 At 1.2 times of:
  All C(H) groups, All N(H) groups, All N(H,H) groups, All N(H,H,H) groups
 At 1.5 times of:
  All C(H,H,H) groups
2. Uiso/Uaniso restraints and constraints
C41 \\sim C42 \\sim C43 \\sim C44 \\sim C45 \\sim C46 \\sim C47 \\sim C48 \\sim
C49 \\sim C50 \\sim C51 \\sim C52 \\sim C53 \\sim C54 \\sim C55 \\sim C57 \\sim
C58 \\sim C61 \\sim C62 \\sim C64 \\sim C65 \\sim C66 \\sim C67 \\sim C69 \\sim
C70 \\sim C75 \\sim C8 \\sim C3 \\sim C4 \\sim C2 \\sim C1 \\sim C5: within
3.8A with sigma of 0.04 and sigma for terminal atoms of 0.02
Uanis(C67) \\sim Ueq, Uanis(C4) \\sim Ueq, Uanis(N4) \\sim Ueq, Uanis(C5) \\sim
Ueq: with sigma of 0.01 and sigma for terminal atoms of 0.02
Uanis(C2) \\sim Ueq: with sigma of 0.01 and sigma for terminal atoms of 0.02
Uanis(O3W) \\sim Ueq: with sigma of 0.01 and sigma for terminal atoms of 0.02
Uanis(O2W) \\sim Ueq: with sigma of 0.01 and sigma for terminal atoms of 0.02
3.a Rotating group:
 N2(H2A,H2B)
3.b :
 N4(C4,C8,C1,C2,C3)
3.c Aromatic/amide H refined with riding coordinates:
 C41(H41), C42(H42), C45(H45), C46(H46), C48(H48), C50(H50), C51(H51),
 C54(H54), C55(H55), N3(H3), C57(H57), C61(H61), C62(H62), C64(H64), C66(H66),
 C67(H67), C70(H70), N4(H4), C1(H1), C2(H2)
3.d Idealised Me refined as rotating group:
 N1(H1A,H1B,H1C), C75(H75A,H75B,H75C), C5(H5A,H5B,H5C)
;
_olex2_submission_special_instructions 'No special instructions were received'

loop_
_space_group_symop_operation_xyz
'x, y, z'
'-x, -y, -z'

loop_
_atom_site_label
_atom_site_type_symbol
_atom_site_fract_x
_atom_site_fract_y
_atom_site_fract_z
_atom_site_U_iso_or_equiv
_atom_site_adp_type
_atom_site_occupancy
_atom_site_site_symmetry_order
_atom_site_calc_flag
_atom_site_refinement_flags_posn
_atom_site_refinement_flags_adp
_atom_site_refinement_flags_occupancy
_atom_site_disorder_assembly
_atom_site_disorder_group
Mo1 Mo 0.62301(6) 0.35220(5) 0.14966(4) 0.01945(16) Uani 1 1 d . . . . .
Mo2 Mo 0.28238(6) 0.69100(5) 0.04263(4) 0.01963(16) Uani 1 1 d . . . . .
Mo3 Mo 0.42338(6) 0.70268(5) 0.17894(4) 0.02195(17) Uani 1 1 d . . . . .
Mo4 Mo 0.40694(6) 0.36848(5) 0.15355(4) 0.02119(17) Uani 1 1 d . . . . .
Mo5 Mo 0.71472(6) 0.68727(5) 0.17257(4) 0.02264(17) Uani 1 1 d . . . . .
Mo6 Mo 0.78640(6) 0.65178(5) 0.03123(4) 0.02214(17) Uani 1 1 d . . . . .
Co1 Co 0.500000 0.500000 0.000000 0.0185(3) Uani 1 2 d S T P . .
Co2 Co 0.500000 1.000000 0.000000 0.0242(3) Uani 1 2 d S T P . .
P1 P 0.24052(17) 0.84243(15) -0.07485(13) 0.0223(4) Uani 1 1 d . . . . .
P2 P 0.54798(16) 0.78364(14) 0.03531(12) 0.0182(4) Uani 1 1 d . . . . .
P3 P 0.83536(18) 0.78050(16) -0.10184(14) 0.0275(5) Uani 1 1 d . . . . .
P4 P 0.6167(2) 0.87992(17) 0.30077(14) 0.0340(5) Uani 1 1 d . . . . .
O5 O 0.3968(4) 0.5998(4) 0.0689(3) 0.0197(11) Uani 1 1 d . . . . .
O6 O 0.6640(4) 0.5810(4) 0.0658(3) 0.0214(11) Uani 1 1 d . . . . .
O7 O 0.5156(4) 0.4378(4) 0.1057(3) 0.0198(11) Uani 1 1 d . . . . .
O8 O 0.2613(4) 0.5986(4) -0.0835(3) 0.0219(11) Uani 1 1 d . . . . .
O9 O 0.5712(5) 0.6341(4) 0.2111(3) 0.0246(12) Uani 1 1 d . . . . .
O10 O 0.6337(4) 0.7275(4) -0.0169(3) 0.0211(11) Uani 1 1 d . . . . .
O11 O 0.5741(4) 0.2576(4) 0.0134(3) 0.0173(11) Uani 1 1 d . . . . .
O12 O 0.3391(5) 0.8011(4) 0.1394(3) 0.0263(12) Uani 1 1 d . . . . .
Na1 Na 0.7885(4) 0.9367(3) 0.0826(3) 0.0590(12) Uani 1 1 d . . . . .
O14 O 0.5057(5) 0.2647(4) 0.1680(3) 0.0251(12) Uani 1 1 d . . . . .
O15 O 0.5638(4) 0.7562(4) 0.1193(3) 0.0201(11) Uani 1 1 d . . . . .
O16 O 0.2061(5) 0.7947(4) -0.0094(3) 0.0256(12) Uani 1 1 d . . . . .
O17 O 0.8992(5) 0.5867(4) 0.0489(4) 0.0321(13) Uani 1 1 d . . . . .
O18 O 0.2781(5) 0.4342(4) 0.0910(3) 0.0244(12) Uani 1 1 d . . . . .
O19 O 0.8024(5) 0.7701(4) 0.1250(4) 0.0288(13) Uani 1 1 d . . . . .
O20 O 0.6717(5) 1.0710(4) 0.0419(4) 0.0319(14) Uani 1 1 d . . . . .
O21 O 0.7116(5) 0.8158(4) 0.2688(4) 0.0348(14) Uani 1 1 d . . . . .
O22 O 0.8126(5) 0.6360(5) 0.2264(4) 0.0372(15) Uani 1 1 d . . . . .
O23 O 0.6813(5) 0.4254(4) 0.2453(3) 0.0314(13) Uani 1 1 d . . . . .
O24 O 0.1613(5) 0.6425(4) 0.0608(4) 0.0303(13) Uani 1 1 d . . . . .
O25 O 0.5697(5) 0.8945(4) 0.0545(3) 0.0262(12) Uani 1 1 d . . . . .
O26 O 0.1277(5) 0.8862(4) -0.1108(4) 0.0301(13) Uani 1 1 d . . . . .
O27 O 0.2753(5) 0.2727(4) 0.1597(4) 0.0306(13) Uani 1 1 d . . . . .
O28 O 0.3385(5) 0.6567(5) 0.2321(3) 0.0340(14) Uani 1 1 d . . . . .
O29 O 0.5005(5) 0.8180(4) 0.2775(4) 0.0353(14) Uani 1 1 d . . . . .
O30 O 0.4170(5) 0.4464(4) 0.2492(3) 0.0331(14) Uani 1 1 d . . . . .
O31 O 0.9339(5) 0.7756(5) -0.1487(4) 0.0388(15) Uani 1 1 d . . . . .
O32 O 0.7299(5) 0.2392(4) 0.1489(3) 0.0261(12) Uani 1 1 d . . . . .
O33 O 0.8674(5) 0.7382(5) -0.0274(4) 0.0368(15) Uani 1 1 d . . . . .
O34 O 0.6059(6) 0.9639(5) 0.2516(4) 0.0448(16) Uani 1 1 d . . . . .
O35 O 0.4491(6) 1.0687(5) 0.1151(4) 0.0406(16) Uani 1 1 d . . . . .
O36 O 0.6439(6) 0.9330(5) 0.3923(4) 0.0496(18) Uani 1 1 d . . . . .
O37 O 0.8125(6) 0.8928(5) -0.0621(4) 0.0441(16) Uani 1 1 d . . . . .
N2 N 0.2484(9) 0.8442(6) 0.7020(5) 0.056(2) Uani 1 1 d . . . . .
H2A H 0.310836 0.877596 0.702179 0.067 Uiso 1 1 d GR . . . .
H2B H 0.199695 0.884688 0.720889 0.067 Uiso 1 1 d GR . . . .
N1 N -0.0185(6) 0.4138(6) 0.1203(5) 0.042(2) Uani 1 1 d . . . . .
H1A H 0.009976 0.440058 0.084612 0.051 Uiso 1 1 calc GR . . . .
H1B H -0.094726 0.406675 0.107057 0.051 Uiso 1 1 calc GR . . . .
H1C H 0.008005 0.354565 0.117562 0.051 Uiso 1 1 calc GR . . . .
C41 C 0.1723(10) 0.7657(7) 0.4716(6) 0.048(2) Uani 1 1 d . U . . .
H41 H 0.182883 0.789732 0.426951 0.058 Uiso 1 1 calc R . . . .
C42 C 0.0966(9) 0.5600(9) 0.2228(6) 0.053(3) Uani 1 1 d . U . . .
H42 H 0.131421 0.571676 0.180417 0.064 Uiso 1 1 calc R . . . .
C43 C 0.1134(8) 0.6723(7) 0.4544(6) 0.037(2) Uani 1 1 d . U . . .
C44 C 0.0758(8) 0.6061(7) 0.3674(6) 0.036(2) Uani 1 1 d . U . . .
C45 C 0.1245(9) 0.6222(8) 0.3027(6) 0.053(3) Uani 1 1 d . U . . .
H45 H 0.177723 0.676674 0.313629 0.064 Uiso 1 1 calc R . . . .
C46 C -0.0373(9) 0.4612(8) 0.2675(7) 0.050(3) Uani 1 1 d . U . . .
H46 H -0.091961 0.407616 0.255808 0.060 Uiso 1 1 calc R . . . .
C47 C 0.0166(8) 0.4801(7) 0.2058(6) 0.035(2) Uani 1 1 d . U . . .
C48 C 0.1017(9) 0.6405(8) 0.5237(6) 0.050(3) Uani 1 1 d . U . . .
H48 H 0.063780 0.578267 0.515155 0.060 Uiso 1 1 calc R . . . .
C49 C 0.4805(10) 0.2153(11) 0.4886(7) 0.061(3) Uani 1 1 d . U . . .
C50 C -0.0056(9) 0.5260(8) 0.3476(6) 0.045(2) Uani 1 1 d . U . . .
H50 H -0.040997 0.515039 0.389926 0.054 Uiso 1 1 calc R . . . .
C51 C 0.1433(10) 0.6964(8) 0.6042(6) 0.052(3) Uani 1 1 d . U . . .
H51 H 0.132110 0.672228 0.648645 0.063 Uiso 1 1 calc R . . . .
C52 C 0.2020(9) 0.7887(7) 0.6197(6) 0.043(2) Uani 1 1 d . U . . .
C53 C 0.4964(11) 0.2414(11) 0.4163(7) 0.065(3) Uani 1 1 d . U . . .
C54 C 0.4006(13) 0.0885(12) 0.3314(8) 0.082(4) Uani 1 1 d . U . . .
H54 H 0.374439 0.045267 0.278320 0.098 Uiso 1 1 calc R . . . .
C55 C 0.5826(12) 0.3670(12) 0.5765(8) 0.075(4) Uani 1 1 d . U . . .
H55 H 0.612598 0.407214 0.630107 0.090 Uiso 1 1 calc R . . . .
N3 N 0.4212(8) 0.1245(9) 0.4783(6) 0.064(3) Uani 1 1 d . . . . .
H3 H 0.409462 0.108661 0.522190 0.077 Uiso 1 1 calc R . . . .
C57 C 0.2156(11) 0.8244(8) 0.5520(7) 0.054(3) Uani 1 1 d . U . . .
H57 H 0.253234 0.886843 0.560881 0.065 Uiso 1 1 calc R . . . .
C58 C 0.6024(11) 0.3989(10) 0.5074(7) 0.064(3) Uani 1 1 d . U . . .
C61 C 0.5597(10) 0.3361(10) 0.4292(7) 0.064(3) Uani 1 1 d . U . . .
H61 H 0.572133 0.355403 0.382654 0.076 Uiso 1 1 calc R . . . .
C62 C 0.7156(12) 0.5533(11) 0.5989(9) 0.078(4) Uani 1 1 d . U . . .
H62 H 0.705147 0.530073 0.643945 0.093 Uiso 1 1 calc R . . . .
C64 C 0.6830(12) 0.5276(10) 0.4523(9) 0.080(4) Uani 1 1 d . U . . .
H64 H 0.653954 0.490895 0.397366 0.095 Uiso 1 1 calc R . . . .
C65 C 0.3819(11) 0.0608(11) 0.4038(7) 0.067(3) Uani 1 1 d . U . . .
C66 C 0.5220(12) 0.2809(12) 0.5678(7) 0.073(3) Uani 1 1 d . U . . .
H66 H 0.507521 0.264501 0.615136 0.088 Uiso 1 1 calc R . . . .
C67 C 0.7765(13) 0.6429(12) 0.6158(10) 0.086(4) Uani 1 1 d . U . . .
H67 H 0.808514 0.679541 0.670236 0.104 Uiso 1 1 calc R . . . .
C69 C 0.6674(11) 0.4933(10) 0.5181(8) 0.064(3) Uani 1 1 d . U . . .
C70 C 0.4563(12) 0.1775(12) 0.3400(8) 0.078(4) Uani 1 1 d . U . . .
H70 H 0.467278 0.195204 0.292376 0.094 Uiso 1 1 calc R . . . .
C75 C 0.3250(12) -0.0368(11) 0.4000(8) 0.079(3) Uani 1 1 d . U . . .
H75A H 0.250671 -0.046567 0.364931 0.118 Uiso 1 1 calc GR . . . .
H75B H 0.316597 -0.037950 0.455289 0.118 Uiso 1 1 calc GR . . . .
H75C H 0.370782 -0.089074 0.377158 0.118 Uiso 1 1 calc GR . . . .
O1W O 0.8690(8) 0.9807(6) 0.2304(6) 0.077(3) Uani 1 1 d . . . . .
O2W O 0.9141(13) 0.8766(13) -0.2782(10) 0.163(6) Uani 1 1 d . U . . .
O3W O 0.7879(16) 1.0228(11) -0.1451(9) 0.168(6) Uani 1 1 d . U . . .
C5 C 0.9291(16) 0.9124(13) 0.5459(13) 0.127(5) Uani 1 1 d . U . . .
H5A H 1.000177 0.914027 0.525839 0.191 Uiso 1 1 calc GR . . . .
H5B H 0.944444 0.926645 0.605753 0.191 Uiso 1 1 calc GR . . . .
H5C H 0.882780 0.961455 0.530331 0.191 Uiso 1 1 calc GR . . . .
N4 N 0.8455(8) 0.7653(8) 0.5687(6) 0.106(4) Uani 1 1 d . U . . .
H4 H 0.871950 0.798683 0.619731 0.128 Uiso 1 1 calc R . . . .
C4 C 0.7874(9) 0.6745(8) 0.5516(7) 0.085(4) Uani 1 1 d G U . . .
C8 C 0.7456(9) 0.6218(7) 0.4710(8) 0.083(4) Uani 1 1 d G U . . .
C1 C 0.7618(10) 0.6599(9) 0.4075(7) 0.113(5) Uani 1 1 d G U . . .
H1 H 0.733170 0.623836 0.352345 0.136 Uiso 1 1 calc R . . . .
C2 C 0.8198(10) 0.7507(9) 0.4246(7) 0.125(5) Uani 1 1 d G U . . .
H2 H 0.830922 0.776823 0.381134 0.151 Uiso 1 1 calc R . . . .
C3 C 0.8617(9) 0.8034(8) 0.5052(8) 0.091(4) Uani 1 1 d G U . . .

loop_
_atom_site_aniso_label
_atom_site_aniso_U_11
_atom_site_aniso_U_22
_atom_site_aniso_U_33
_atom_site_aniso_U_23
_atom_site_aniso_U_13
_atom_site_aniso_U_12
Mo1 0.0184(3) 0.0191(3) 0.0222(3) 0.0073(3) 0.0050(3) 0.0025(3)
Mo2 0.0173(3) 0.0192(3) 0.0239(3) 0.0068(3) 0.0064(3) 0.0028(3)
Mo3 0.0221(4) 0.0227(4) 0.0210(3) 0.0044(3) 0.0065(3) 0.0032(3)
Mo4 0.0197(4) 0.0221(4) 0.0250(4) 0.0093(3) 0.0086(3) 0.0027(3)
Mo5 0.0207(4) 0.0215(4) 0.0242(4) 0.0054(3) 0.0013(3) 0.0018(3)
Mo6 0.0162(3) 0.0220(4) 0.0306(4) 0.0105(3) 0.0057(3) 0.0009(3)
Co1 0.0178(7) 0.0172(7) 0.0213(7) 0.0057(6) 0.0055(6) 0.0015(6)
Co2 0.0208(8) 0.0187(8) 0.0335(9) 0.0088(7) 0.0036(7) 0.0016(6)
P1 0.0187(10) 0.0176(10) 0.0328(11) 0.0091(9) 0.0069(9) 0.0023(8)
P2 0.0165(10) 0.0155(10) 0.0229(10) 0.0062(8) 0.0036(8) 0.0005(7)
P3 0.0215(11) 0.0262(11) 0.0407(13) 0.0137(10) 0.0152(10) 0.0032(9)
P4 0.0369(13) 0.0275(12) 0.0290(12) -0.0038(10) 0.0020(10) 0.0014(10)
O5 0.017(3) 0.021(3) 0.022(3) 0.007(2) 0.005(2) 0.001(2)
O6 0.021(3) 0.022(3) 0.023(3) 0.007(2) 0.007(2) 0.004(2)
O7 0.017(3) 0.020(3) 0.025(3) 0.009(2) 0.006(2) 0.004(2)
O8 0.017(3) 0.023(3) 0.025(3) 0.006(2) 0.005(2) 0.000(2)
O9 0.027(3) 0.027(3) 0.021(3) 0.010(2) 0.004(2) 0.005(2)
O10 0.020(3) 0.021(3) 0.024(3) 0.009(2) 0.004(2) 0.004(2)
O11 0.010(2) 0.017(3) 0.024(3) 0.006(2) 0.002(2) -0.003(2)
O12 0.022(3) 0.028(3) 0.028(3) 0.007(2) 0.004(2) 0.005(2)
Na1 0.082(3) 0.035(2) 0.060(3) 0.013(2) 0.018(2) -0.001(2)
O14 0.021(3) 0.024(3) 0.034(3) 0.013(2) 0.009(2) 0.003(2)
O15 0.017(3) 0.024(3) 0.021(3) 0.008(2) 0.003(2) 0.002(2)
O16 0.023(3) 0.027(3) 0.034(3) 0.016(3) 0.010(2) 0.009(2)
O17 0.026(3) 0.036(3) 0.039(3) 0.017(3) 0.006(3) 0.009(3)
O18 0.022(3) 0.023(3) 0.030(3) 0.007(2) 0.009(2) 0.007(2)
O19 0.022(3) 0.026(3) 0.038(3) 0.011(3) 0.003(3) -0.005(2)
O20 0.025(3) 0.021(3) 0.048(4) 0.011(3) 0.002(3) -0.002(2)
O21 0.030(3) 0.036(3) 0.030(3) -0.001(3) 0.000(3) 0.001(3)
O22 0.032(3) 0.039(4) 0.038(3) 0.013(3) -0.006(3) 0.006(3)
O23 0.030(3) 0.036(3) 0.026(3) 0.005(3) 0.002(3) -0.001(3)
O24 0.021(3) 0.038(3) 0.037(3) 0.017(3) 0.010(3) -0.001(3)
O25 0.024(3) 0.017(3) 0.036(3) 0.009(2) 0.000(2) -0.001(2)
O26 0.022(3) 0.026(3) 0.046(4) 0.016(3) 0.004(3) 0.010(2)
O27 0.025(3) 0.036(3) 0.039(3) 0.021(3) 0.011(3) -0.001(3)
O28 0.038(4) 0.043(4) 0.026(3) 0.014(3) 0.012(3) 0.002(3)
O29 0.038(4) 0.037(4) 0.027(3) -0.001(3) 0.010(3) 0.005(3)
O30 0.034(3) 0.038(4) 0.028(3) 0.004(3) 0.013(3) 0.010(3)
O31 0.026(3) 0.042(4) 0.050(4) 0.011(3) 0.017(3) -0.002(3)
O32 0.025(3) 0.024(3) 0.031(3) 0.010(2) 0.006(2) 0.006(2)
O33 0.022(3) 0.040(4) 0.057(4) 0.032(3) 0.005(3) -0.005(3)
O34 0.052(4) 0.030(3) 0.051(4) 0.011(3) 0.007(3) 0.000(3)
O35 0.048(4) 0.031(3) 0.044(4) 0.009(3) 0.018(3) 0.001(3)
O36 0.057(5) 0.044(4) 0.033(4) -0.008(3) -0.004(3) -0.003(3)
O37 0.050(4) 0.029(3) 0.054(4) 0.008(3) 0.018(3) 0.009(3)
N2 0.070(7) 0.044(5) 0.042(5) -0.005(4) 0.009(5) -0.005(5)
N1 0.026(4) 0.046(5) 0.044(5) 0.001(4) -0.001(4) 0.004(4)
C41 0.066(7) 0.044(6) 0.035(5) 0.013(4) 0.013(5) -0.008(5)
C42 0.043(6) 0.073(7) 0.043(5) 0.009(5) 0.021(5) -0.016(5)
C43 0.039(5) 0.041(5) 0.036(5) 0.014(4) 0.015(4) -0.004(4)
C44 0.032(5) 0.039(5) 0.038(5) 0.011(4) 0.008(4) 0.001(4)
C45 0.053(6) 0.060(6) 0.037(5) 0.000(5) 0.012(5) -0.028(5)
C46 0.040(6) 0.057(6) 0.053(6) 0.021(5) 0.000(5) -0.008(5)
C47 0.026(5) 0.043(5) 0.037(5) 0.009(4) 0.009(4) 0.005(4)
C48 0.055(6) 0.046(6) 0.047(5) 0.011(5) 0.010(5) -0.015(5)
C49 0.049(6) 0.093(8) 0.044(5) 0.013(5) 0.020(5) 0.038(6)
C50 0.045(6) 0.052(6) 0.036(5) 0.011(4) 0.009(4) -0.010(5)
C51 0.072(7) 0.052(6) 0.035(5) 0.014(5) 0.014(5) -0.010(5)
C52 0.058(6) 0.033(5) 0.035(5) 0.003(4) 0.012(5) 0.002(4)
C53 0.065(7) 0.096(8) 0.035(5) 0.013(6) 0.020(5) 0.026(6)
C54 0.083(8) 0.108(9) 0.046(6) 0.009(7) 0.009(6) 0.010(8)
C55 0.079(8) 0.097(9) 0.044(6) 0.007(6) 0.019(6) 0.020(7)
N3 0.054(6) 0.097(8) 0.041(5) 0.014(5) 0.014(5) 0.016(6)
C57 0.074(7) 0.038(6) 0.052(6) 0.014(5) 0.012(5) 0.001(5)
C58 0.059(7) 0.086(8) 0.048(6) 0.011(6) 0.018(5) 0.030(6)
C61 0.057(7) 0.085(8) 0.053(6) 0.019(6) 0.018(5) 0.027(6)
C62 0.063(7) 0.091(9) 0.075(8) 0.007(7) 0.026(6) 0.024(7)
C64 0.077(8) 0.069(7) 0.080(8) 0.002(7) 0.010(7) 0.020(6)
C65 0.057(7) 0.093(8) 0.050(6) 0.016(6) 0.008(5) 0.019(6)
C66 0.082(8) 0.103(9) 0.034(6) 0.010(6) 0.018(6) 0.024(7)
C67 0.080(7) 0.093(7) 0.085(7) 0.021(6) 0.016(6) 0.028(6)
C69 0.053(6) 0.080(7) 0.066(7) 0.020(6) 0.025(5) 0.035(6)
C70 0.081(8) 0.108(9) 0.043(6) 0.013(6) 0.020(6) 0.008(7)
C75 0.068(7) 0.107(8) 0.061(6) 0.014(6) 0.023(6) 0.019(6)
O1W 0.090(7) 0.062(6) 0.081(6) 0.021(5) 0.024(5) 0.003(5)
O2W 0.145(11) 0.208(13) 0.168(11) 0.107(10) 0.034(9) -0.002(10)
O3W 0.231(14) 0.122(10) 0.150(11) 0.015(8) 0.066(10) 0.073(10)
C5 0.105(9) 0.112(9) 0.163(10) 0.033(8) 0.024(8) 0.026(8)
N4 0.086(7) 0.120(8) 0.121(8) 0.043(7) 0.020(6) 0.032(7)
C4 0.066(6) 0.067(6) 0.111(7) 0.012(6) 0.005(6) 0.023(5)
C8 0.080(8) 0.093(9) 0.091(8) 0.039(7) 0.028(7) 0.034(7)
C1 0.110(11) 0.107(11) 0.103(10) 0.006(9) 0.004(9) 0.009(9)
C2 0.125(8) 0.118(8) 0.125(8) 0.025(7) 0.013(7) 0.018(7)
C3 0.065(8) 0.103(9) 0.093(9) 0.004(8) 0.020(7) 0.024(7)

loop_
_atom_type_symbol
_atom_type_description
_atom_type_scat_dispersion_real
_atom_type_scat_dispersion_imag
_atom_type_scat_source
C C 0.0033 0.0016 'International Tables Vol C Tables 4.2.6.8 and 6.1.1.4'
H H 0.0000 0.0000 'International Tables Vol C Tables 4.2.6.8 and 6.1.1.4'
Co Co 0.3494 0.9721 'International Tables Vol C Tables 4.2.6.8 and 6.1.1.4'
Mo Mo -1.6832 0.6857 'International Tables Vol C Tables 4.2.6.8 and 6.1.1.4'
N N 0.0061 0.0033 'International Tables Vol C Tables 4.2.6.8 and 6.1.1.4'
Na Na 0.0362 0.0249 'International Tables Vol C Tables 4.2.6.8 and 6.1.1.4'
O O 0.0106 0.0060 'International Tables Vol C Tables 4.2.6.8 and 6.1.1.4'
P P 0.1023 0.0942 'International Tables Vol C Tables 4.2.6.8 and 6.1.1.4'

loop_
_geom_angle_atom_site_label_1
_geom_angle_atom_site_label_2
_geom_angle_atom_site_label_3
_geom_angle
_geom_angle_site_symmetry_1
_geom_angle_site_symmetry_3
_geom_angle_publ_flag
O7 Mo1 Mo4 49.29(14) . . ?
O7 Mo1 O8 85.5(2) . 2_665 ?
O7 Mo1 O11 80.31(19) . . ?
O7 Mo1 O32 158.8(2) . . ?
O8 Mo1 Mo4 134.04(14) 2_665 . ?
O8 Mo1 O11 73.39(18) 2_665 . ?
O11 Mo1 Mo4 88.77(12) . . ?
O14 Mo1 Mo4 48.17(16) . . ?
O14 Mo1 O7 95.7(2) . . ?
O14 Mo1 O8 156.7(2) . 2_665 ?
O14 Mo1 O11 83.9(2) . . ?
O14 Mo1 O32 86.9(2) . . ?
O23 Mo1 Mo4 100.5(2) . . ?
O23 Mo1 O7 102.8(3) . . ?
O23 Mo1 O8 97.2(2) . 2_665 ?
O23 Mo1 O11 169.9(2) . . ?
O23 Mo1 O14 105.2(3) . . ?
O23 Mo1 O32 96.7(3) . . ?
O32 Mo1 Mo4 134.67(15) . . ?
O32 Mo1 O8 84.0(2) . 2_665 ?
O32 Mo1 O11 79.10(19) . . ?
O5 Mo2 Mo3 49.54(14) . . ?
O5 Mo2 O8 85.6(2) . . ?
O5 Mo2 O11 81.26(19) . 2_665 ?
O5 Mo2 O16 159.4(2) . . ?
O8 Mo2 Mo3 134.61(14) . . ?
O8 Mo2 O11 73.38(18) . 2_665 ?
O11 Mo2 Mo3 90.62(13) 2_665 . ?
O12 Mo2 Mo3 48.22(16) . . ?
O12 Mo2 O5 96.1(2) . . ?
O12 Mo2 O8 158.5(2) . . ?
O12 Mo2 O11 85.7(2) . 2_665 ?
O12 Mo2 O16 86.1(2) . . ?
O16 Mo2 Mo3 133.91(16) . . ?
O16 Mo2 O8 85.1(2) . . ?
O16 Mo2 O11 78.49(19) . 2_665 ?
O24 Mo2 Mo3 101.8(2) . . ?
O24 Mo2 O5 103.1(2) . . ?
O24 Mo2 O8 94.2(2) . . ?
O24 Mo2 O11 166.7(2) . 2_665 ?
O24 Mo2 O12 106.1(3) . . ?
O24 Mo2 O16 95.9(2) . . ?
O5 Mo3 Mo2 49.29(15) . . ?
O5 Mo3 O9 87.4(2) . . ?
O5 Mo3 O15 79.81(19) . . ?
O5 Mo3 O29 160.2(2) . . ?
O9 Mo3 Mo2 135.45(14) . . ?
O9 Mo3 O15 72.66(19) . . ?
O12 Mo3 Mo2 47.80(16) . . ?
O12 Mo3 O5 95.4(2) . . ?
O12 Mo3 O9 154.8(2) . . ?
O12 Mo3 O15 83.2(2) . . ?
O12 Mo3 O29 86.3(2) . . ?
O15 Mo3 Mo2 87.58(13) . . ?
O28 Mo3 Mo2 101.0(2) . . ?
O28 Mo3 O5 102.5(2) . . ?
O28 Mo3 O9 98.0(3) . . ?
O28 Mo3 O12 105.8(3) . . ?
O28 Mo3 O15 170.4(2) . . ?
O28 Mo3 O29 95.9(3) . . ?
O29 Mo3 Mo2 133.81(18) . . ?
O29 Mo3 O9 82.9(2) . . ?
O29 Mo3 O15 80.9(2) . . ?
O7 Mo4 Mo1 48.99(14) . . ?
O7 Mo4 O10 80.45(19) . 2_665 ?
O7 Mo4 O18 85.9(2) . . ?
O7 Mo4 O27 160.0(2) . . ?
O10 Mo4 Mo1 88.71(13) 2_665 . ?
O14 Mo4 Mo1 48.09(15) . . ?
O14 Mo4 O7 95.3(2) . . ?
O14 Mo4 O10 83.7(2) . 2_665 ?
O14 Mo4 O18 156.1(2) . . ?
O14 Mo4 O27 85.7(2) . . ?
O18 Mo4 Mo1 133.97(14) . . ?
O18 Mo4 O10 72.92(19) . 2_665 ?
O27 Mo4 Mo1 133.52(16) . . ?
O27 Mo4 O10 79.9(2) . 2_665 ?
O27 Mo4 O18 85.2(2) . . ?
O30 Mo4 Mo1 99.3(2) . . ?
O30 Mo4 O7 101.5(3) . . ?
O30 Mo4 O10 170.8(2) . 2_665 ?
O30 Mo4 O14 105.0(3) . . ?
O30 Mo4 O18 98.2(3) . . ?
O30 Mo4 O27 97.5(3) . . ?
O6 Mo5 Mo6 49.14(14) . . ?
O6 Mo5 O9 85.7(2) . . ?
O6 Mo5 O15 81.1(2) . . ?
O6 Mo5 O21 159.2(2) . . ?
O9 Mo5 Mo6 134.14(14) . . ?
O9 Mo5 O15 73.49(19) . . ?
O15 Mo5 Mo6 89.75(13) . . ?
O19 Mo5 Mo6 47.86(17) . . ?
O19 Mo5 O6 95.2(2) . . ?
O19 Mo5 O9 157.3(2) . . ?
O19 Mo5 O15 84.2(2) . . ?
O19 Mo5 O21 86.0(2) . . ?
O21 Mo5 Mo6 133.54(18) . . ?
O21 Mo5 O9 85.3(2) . . ?
O21 Mo5 O15 78.3(2) . . ?
O22 Mo5 Mo6 100.8(2) . . ?
O22 Mo5 O6 103.6(3) . . ?
O22 Mo5 O9 96.9(3) . . ?
O22 Mo5 O15 169.1(3) . . ?
O22 Mo5 O19 104.9(3) . . ?
O22 Mo5 O21 96.1(3) . . ?
O6 Mo6 Mo5 49.27(15) . . ?
O6 Mo6 O10 81.3(2) . . ?
O6 Mo6 O18 86.9(2) . 2_665 ?
O6 Mo6 O33 161.1(2) . . ?
O10 Mo6 Mo5 88.07(13) . . ?
O17 Mo6 Mo5 101.3(2) . . ?
O17 Mo6 O6 102.0(2) . . ?
O17 Mo6 O10 170.0(2) . . ?
O17 Mo6 O18 97.2(3) . 2_665 ?
O17 Mo6 O19 107.1(3) . . ?
O17 Mo6 O33 95.3(3) . . ?
O18 Mo6 Mo5 134.94(15) 2_665 . ?
O18 Mo6 O10 73.42(19) 2_665 . ?
O19 Mo6 Mo5 48.20(16) . . ?
O19 Mo6 O6 95.7(2) . . ?
O19 Mo6 O10 81.8(2) . . ?
O19 Mo6 O18 154.4(2) . 2_665 ?
O19 Mo6 O33 86.2(2) . . ?
O33 Mo6 Mo5 134.25(19) . . ?
O33 Mo6 O10 80.4(2) . . ?
O33 Mo6 O18 83.6(2) . 2_665 ?
O5 Co1 O5 180.0 2_665 . ?
O5 Co1 O6 84.03(19) . 2_665 ?
O5 Co1 O6 84.03(19) 2_665 . ?
O5 Co1 O6 95.97(19) . . ?
O5 Co1 O6 95.97(19) 2_665 2_665 ?
O5 Co1 O7 96.19(19) 2_665 . ?
O5 Co1 O7 83.81(19) . . ?
O5 Co1 O7 83.80(19) 2_665 2_665 ?
O5 Co1 O7 96.20(19) . 2_665 ?
O6 Co1 O6 180.0 . 2_665 ?
O7 Co1 O6 83.70(19) . . ?
O7 Co1 O6 96.30(19) . 2_665 ?
O7 Co1 O6 96.30(19) 2_665 . ?
O7 Co1 O6 83.70(19) 2_665 2_665 ?
O7 Co1 O7 180.0 2_665 . ?
O20 Co2 O20 180.0 2_675 . ?
O25 Co2 O20 97.4(2) . 2_675 ?
O25 Co2 O20 97.4(2) 2_675 . ?
O25 Co2 O20 82.6(2) 2_675 2_675 ?
O25 Co2 O20 82.6(2) . . ?
O25 Co2 O25 180.0 . 2_675 ?
O25 Co2 O35 87.6(2) . . ?
O25 Co2 O35 92.4(2) . 2_675 ?
O25 Co2 O35 92.4(2) 2_675 . ?
O25 Co2 O35 87.6(2) 2_675 2_675 ?
O35 Co2 O20 87.0(2) . 2_675 ?
O35 Co2 O20 87.0(2) 2_675 . ?
O35 Co2 O20 93.0(2) . . ?
O35 Co2 O20 93.0(2) 2_675 2_675 ?
O35 Co2 O35 180.00(19) . 2_675 ?
O16 P1 Na1 127.3(2) . 2_675 ?
O16 P1 O26 105.5(3) . . ?
O16 P1 O32 109.7(3) . 2_665 ?
O20 P1 Na1 52.8(2) 2_675 2_675 ?
O20 P1 O16 115.7(3) 2_675 . ?
O20 P1 O26 105.1(3) 2_675 . ?
O20 P1 O32 113.6(3) 2_675 2_665 ?
O26 P1 Na1 52.4(2) . 2_675 ?
O32 P1 Na1 122.0(2) 2_665 2_675 ?
O32 P1 O26 106.3(3) 2_665 . ?
O10 P2 O11 107.0(3) . 2_665 ?
O10 P2 Na1 73.5(2) . . ?
O10 P2 O15 107.7(3) . . ?
O11 P2 Na1 154.1(2) 2_665 . ?
O11 P2 O15 107.8(3) 2_665 . ?
O15 P2 Na1 96.2(2) . . ?
O25 P2 O10 111.9(3) . . ?
O25 P2 O11 113.8(3) . 2_665 ?
O25 P2 Na1 47.0(2) . . ?
O25 P2 O15 108.4(3) . . ?
O27 P3 Na1 113.1(2) 2_665 . ?
O27 P3 O33 111.9(3) 2_665 . ?
O27 P3 O37 107.9(4) 2_665 . ?
O31 P3 Na1 132.5(3) . . ?
O31 P3 O27 111.5(3) . 2_665 ?
O31 P3 O33 109.7(4) . . ?
O31 P3 O37 110.4(4) . . ?
O33 P3 Na1 67.1(3) . . ?
O33 P3 O37 105.3(4) . . ?
O37 P3 Na1 39.5(3) . . ?
O21 P4 O34 106.2(4) . . ?
O29 P4 O21 110.9(3) . . ?
O29 P4 O34 107.1(4) . . ?
O36 P4 O21 113.6(4) . . ?
O36 P4 O29 111.3(4) . . ?
O36 P4 O34 107.3(4) . . ?
Mo2 O5 Mo3 81.17(19) . . ?
Mo2 O5 Co1 135.4(3) . . ?
Mo3 O5 Co1 135.0(3) . . ?
Mo5 O6 Co1 134.7(3) . . ?
Mo6 O6 Mo5 81.6(2) . . ?
Mo6 O6 Co1 133.5(3) . . ?
Mo1 O7 Mo4 81.72(19) . . ?
Mo1 O7 Co1 134.7(2) . . ?
Mo4 O7 Co1 134.7(3) . . ?
Mo1 O8 Mo2 111.5(2) 2_665 . ?
Mo3 O9 Mo5 112.5(2) . . ?
Mo6 O10 Mo4 99.69(19) . 2_665 ?
P2 O10 Mo4 126.8(3) . 2_665 ?
P2 O10 Mo6 126.4(3) . . ?
Mo2 O11 Mo1 101.07(18) 2_665 . ?
P2 O11 Mo1 127.0(3) 2_665 . ?
P2 O11 Mo2 125.0(3) 2_665 2_665 ?
Mo2 O12 Mo3 84.0(2) . . ?
P1 Na1 P2 116.69(16) 2_675 . ?
P1 Na1 P3 113.05(14) 2_675 . ?
P2 Na1 P3 81.34(11) . . ?
O19 Na1 P1 166.4(2) . 2_675 ?
O19 Na1 P2 63.00(15) . . ?
O19 Na1 P3 80.50(17) . . ?
O20 Na1 P1 27.65(14) . 2_675 ?
O20 Na1 P2 89.61(19) . . ?
O20 Na1 P3 105.5(2) . . ?
O20 Na1 O19 151.1(3) . . ?
O20 Na1 O25 65.9(2) . . ?
O25 Na1 P1 92.06(18) . 2_675 ?
O25 Na1 P2 25.23(13) . . ?
O25 Na1 P3 96.03(18) . . ?
O25 Na1 O19 85.6(2) . . ?
O26 Na1 P1 29.93(13) 2_675 2_675 ?
O26 Na1 P2 146.0(2) 2_675 . ?
O26 Na1 P3 113.6(2) 2_675 . ?
O26 Na1 O19 146.4(3) 2_675 . ?
O26 Na1 O20 57.55(19) 2_675 . ?
O26 Na1 O25 120.8(2) 2_675 . ?
O37 Na1 P1 88.5(2) . 2_675 ?
O37 Na1 P2 91.8(2) . . ?
O37 Na1 P3 24.58(16) . . ?
O37 Na1 O19 105.1(2) . . ?
O37 Na1 O20 83.4(2) . . ?
O37 Na1 O25 96.9(3) . . ?
O37 Na1 O26 92.7(2) . 2_675 ?
O37 Na1 O1W 150.5(4) . . ?
O1W Na1 P1 95.9(2) . 2_675 ?
O1W Na1 P2 111.8(3) . . ?
O1W Na1 P3 139.0(3) . . ?
O1W Na1 O19 72.8(3) . . ?
O1W Na1 O20 113.0(3) . . ?
O1W Na1 O25 112.0(3) . . ?
O1W Na1 O26 77.7(3) . 2_675 ?
Mo1 O14 Mo4 83.7(2) . . ?
Mo5 O15 Mo3 100.75(19) . . ?
P2 O15 Mo3 127.1(3) . . ?
P2 O15 Mo5 126.0(3) . . ?
P1 O16 Mo2 130.8(3) . . ?
Mo6 O18 Mo4 113.2(2) 2_665 . ?
Mo5 O19 Na1 139.4(3) . . ?
Mo6 O19 Mo5 83.9(2) . . ?
Mo6 O19 Na1 114.1(3) . . ?
Co2 O20 Na1 103.8(2) . . ?
P1 O20 Co2 155.0(4) 2_675 . ?
P1 O20 Na1 99.6(3) 2_675 . ?
P4 O21 Mo5 134.7(4) . . ?
Co2 O25 Na1 105.4(2) . . ?
P2 O25 Co2 133.9(3) . . ?
P2 O25 Na1 107.7(3) . . ?
P1 O26 Na1 97.7(3) . 2_675 ?
P3 O27 Mo4 136.3(3) 2_665 . ?
P4 O29 Mo3 134.9(3) . . ?
P1 O32 Mo1 130.2(3) 2_665 . ?
P3 O33 Mo6 136.9(4) . . ?
P3 O37 Na1 116.0(4) . . ?
C57 C41 C43 123.0(9) . . ?
C45 C42 C47 119.4(9) . . ?
C41 C43 C44 122.4(8) . . ?
C48 C43 C41 115.5(9) . . ?
C48 C43 C44 121.7(8) . . ?
C45 C44 C43 120.2(8) . . ?
C45 C44 C50 117.0(9) . . ?
C50 C44 C43 122.9(8) . . ?
C42 C45 C44 121.8(9) . . ?
C47 C46 C50 116.8(9) . . ?
C42 C47 N1 121.0(8) . . ?
C42 C47 C46 121.6(9) . . ?
C46 C47 N1 117.4(8) . . ?
C51 C48 C43 123.1(10) . . ?
N3 C49 C53 117.9(11) . . ?
N3 C49 C66 121.9(12) . . ?
C66 C49 C53 120.2(14) . . ?
C44 C50 C46 123.3(9) . . ?
C48 C51 C52 120.3(9) . . ?
C51 C52 N2 120.2(9) . . ?
C51 C52 C57 118.8(9) . . ?
C57 C52 N2 120.9(9) . . ?
C49 C53 C61 116.5(11) . . ?
C70 C53 C49 119.8(14) . . ?
C70 C53 C61 123.7(12) . . ?
C70 C54 C65 120.0(13) . . ?
C66 C55 C58 122.4(13) . . ?
C65 N3 C49 123.0(11) . . ?
C41 C57 C52 119.1(10) . . ?
C55 C58 C69 121.6(12) . . ?
C61 C58 C55 117.1(14) . . ?
C61 C58 C69 121.3(12) . . ?
C58 C61 C53 122.8(12) . . ?
C67 C62 C69 124.7(15) . . ?
C69 C64 C8 117.2(13) . . ?
C54 C65 C75 123.4(12) . . ?
N3 C65 C54 118.0(14) . . ?
N3 C65 C75 118.6(12) . . ?
C55 C66 C49 121.0(13) . . ?
C4 C67 C62 116.2(15) . . ?
C62 C69 C58 120.0(13) . . ?
C64 C69 C58 122.5(13) . . ?
C64 C69 C62 117.4(14) . . ?
C54 C70 C53 121.3(13) . . ?
C4 N4 C3 120.0 . . ?
C67 C4 N4 116.2(12) . . ?
C67 C4 C8 123.8(12) . . ?
N4 C4 C8 120.0 . . ?
C4 C8 C64 120.6(10) . . ?
C4 C8 C1 120.0 . . ?
C1 C8 C64 119.4(10) . . ?
C2 C1 C8 120.0 . . ?
C1 C2 C3 120.0 . . ?
N4 C3 C5 107.9(11) . . ?
N4 C3 C2 120.0 . . ?
C2 C3 C5 132.1(11) . . ?

loop_
_geom_bond_atom_site_label_1
_geom_bond_atom_site_label_2
_geom_bond_distance
_geom_bond_site_symmetry_2
_geom_bond_publ_flag
Mo1 Mo4 2.5898(9) . ?
Mo1 O7 1.975(5) . ?
Mo1 O8 2.111(5) 2_665 ?
Mo1 O11 2.286(5) . ?
Mo1 O14 1.939(5) . ?
Mo1 O23 1.677(5) . ?
Mo1 O32 2.062(5) . ?
Mo2 Mo3 2.5769(10) . ?
Mo2 O5 1.977(5) . ?
Mo2 O8 2.137(5) . ?
Mo2 O11 2.262(5) 2_665 ?
Mo2 O12 1.920(5) . ?
Mo2 O16 2.059(5) . ?
Mo2 O24 1.674(5) . ?
Mo3 O5 1.984(5) . ?
Mo3 O9 2.094(5) . ?
Mo3 O12 1.932(5) . ?
Mo3 O15 2.285(5) . ?
Mo3 O28 1.673(6) . ?
Mo3 O29 2.035(6) . ?
Mo4 O7 1.984(5) . ?
Mo4 O10 2.293(5) 2_665 ?
Mo4 O14 1.941(5) . ?
Mo4 O18 2.099(5) . ?
Mo4 O27 2.056(5) . ?
Mo4 O30 1.665(5) . ?
Mo5 Mo6 2.5899(10) . ?
Mo5 O6 1.984(5) . ?
Mo5 O9 2.099(5) . ?
Mo5 O15 2.241(5) . ?
Mo5 O19 1.942(5) . ?
Mo5 O21 2.074(6) . ?
Mo5 O22 1.663(6) . ?
Mo6 O6 1.980(5) . ?
Mo6 O10 2.279(5) . ?
Mo6 O17 1.678(6) . ?
Mo6 O18 2.086(5) 2_665 ?
Mo6 O19 1.931(6) . ?
Mo6 O33 2.062(6) . ?
Co1 O5 2.121(5) 2_665 ?
Co1 O5 2.121(5) . ?
Co1 O6 2.179(5) 2_665 ?
Co1 O6 2.179(5) . ?
Co1 O7 2.177(5) 2_665 ?
Co1 O7 2.177(5) . ?
Co2 O20 2.153(6) . ?
Co2 O20 2.152(6) 2_675 ?
Co2 O25 2.074(5) . ?
Co2 O25 2.074(5) 2_675 ?
Co2 O35 2.113(6) . ?
Co2 O35 2.113(6) 2_675 ?
P1 Na1 3.162(5) 2_675 ?
P1 O16 1.538(5) . ?
P1 O20 1.488(6) 2_675 ?
P1 O26 1.592(5) . ?
P1 O32 1.543(6) 2_665 ?
P2 O10 1.548(5) . ?
P2 O11 1.548(5) 2_665 ?
P2 Na1 3.353(5) . ?
P2 O15 1.553(5) . ?
P2 O25 1.500(5) . ?
P3 Na1 3.423(5) . ?
P3 O27 1.531(6) 2_665 ?
P3 O31 1.508(6) . ?
P3 O33 1.532(6) . ?
P3 O37 1.584(6) . ?
P4 O21 1.540(6) . ?
P4 O29 1.534(7) . ?
P4 O34 1.613(7) . ?
P4 O36 1.495(6) . ?
Na1 O19 2.625(7) . ?
Na1 O20 2.554(7) . ?
Na1 O25 2.576(7) . ?
Na1 O26 2.527(7) 2_675 ?
Na1 O37 2.419(8) . ?
Na1 O1W 2.419(10) . ?
N2 C52 1.403(12) . ?
N1 C47 1.470(11) . ?
C41 C43 1.395(13) . ?
C41 C57 1.383(14) . ?
C42 C45 1.370(14) . ?
C42 C47 1.376(13) . ?
C43 C44 1.492(13) . ?
C43 C48 1.386(13) . ?
C44 C45 1.383(13) . ?
C44 C50 1.383(13) . ?
C46 C47 1.385(13) . ?
C46 C50 1.390(14) . ?
C48 C51 1.368(14) . ?
C49 C53 1.406(16) . ?
C49 N3 1.385(16) . ?
C49 C66 1.397(17) . ?
C51 C52 1.384(14) . ?
C52 C57 1.397(14) . ?
C53 C61 1.445(18) . ?
C53 C70 1.351(17) . ?
C54 C65 1.428(18) . ?
C54 C70 1.350(19) . ?
C55 C58 1.408(18) . ?
C55 C66 1.342(19) . ?
N3 C65 1.326(15) . ?
C58 C61 1.372(16) . ?
C58 C69 1.458(19) . ?
C62 C67 1.36(2) . ?
C62 C69 1.406(18) . ?
C64 C69 1.363(18) . ?
C64 C8 1.419(17) . ?
C65 C75 1.483(19) . ?
C67 C4 1.301(17) . ?
C5 C3 1.61(2) . ?
N4 C4 1.359(6) . ?
N4 C3 1.359(6) . ?
C4 C8 1.359(6) . ?
C8 C1 1.359(6) . ?
C1 C2 1.359(6) . ?
C2 C3 1.359(6) . ?
